data_7250123
loop_
_publ_author_name
'Yang, Bin-Bin'
'Wu, Si-Yuan'
'Zhang, Qing-Pu'
'Ma, Hui'
'Sun, Yu-Ling'
'Zhang, Chun'

_publ_section_title
;
 Tetraptycene derivatives: synthesis, structure and their self-assemblies
 in solid state
;
_journal_issue 11
_journal_name_full 'RSC Advances'
_journal_page_first 8293
_journal_page_last 8299
_journal_paper_doi 10.1039/D5RA00376H
_journal_volume 15
_journal_year 2025
_chemical_formula_moiety '0.4(C28 H20 O)'
_chemical_formula_sum 'C11.2 H8 O0.4'
_chemical_formula_weight 148.98
_space_group_crystal_system monoclinic
_space_group_IT_number 7
_space_group_name_Hall 'P -2yc'
_space_group_name_H-M_alt 'P 1 c 1'
_atom_sites_solution_hydrogens geom
_atom_sites_solution_primary dual
_audit_creation_date 2022-07-11
_audit_creation_method
;
Olex2 1.5
(compiled 2022.04.07 svn.rca3783a0 for OlexSys, GUI svn.r6498)
;
_audit_update_record
;
2024-08-10 deposited with the CCDC.	2025-02-27 downloaded from the CCDC.
;
_cell_angle_alpha 90
_cell_angle_beta 97.077(3)
_cell_angle_gamma 90
_cell_formula_units_Z 10
_cell_length_a 23.7924(9)
_cell_length_b 8.0783(2)
_cell_length_c 11.8488(3)
_cell_measurement_reflns_used 7411
_cell_measurement_temperature 100.00(10)
_cell_measurement_theta_max 73.9500
_cell_measurement_theta_min 3.7900
_cell_volume 2260.01(12)
_computing_cell_refinement 'CrysAlisPro 1.171.39.28b (Rigaku OD, 2015)'
_computing_data_collection 'CrysAlisPro 1.171.39.28b (Rigaku OD, 2015)'
_computing_data_reduction 'CrysAlisPro 1.171.39.28b (Rigaku OD, 2015)'
_computing_molecular_graphics 'Olex2 1.5 (Dolomanov et al., 2009)'
_computing_publication_material 'Olex2 1.5 (Dolomanov et al., 2009)'
_computing_structure_refinement 'SHELXL 2018/3 (Sheldrick, 2015)'
_computing_structure_solution 'SHELXT 2018/2 (Sheldrick, 2018)'
_diffrn_ambient_environment N~2~
_diffrn_ambient_temperature 100.00(10)
_diffrn_detector 'CCD plate'
_diffrn_measured_fraction_theta_full 0.998
_diffrn_measured_fraction_theta_max 0.974
_diffrn_measurement_details
;
List of Runs (angles in degrees, time in seconds):

  # Type    Start    End  Width  t~exp~   \w     \q     \k     \f   Frames
#--------------------------------------------------------------------------
  1  \w      2.00  29.00   0.50    0.50    --    0.00 -77.00 120.00   54
  2  \w    -28.00  31.00   0.50    0.50    --    0.00 -82.00  30.00  118
  3  \w    -32.00  24.00   0.50    0.50    --    0.00 -82.00 -90.00  112
  4  \w    -46.00   2.00   0.50    0.50    --    0.00 -77.00 -30.00   96
  5  \w    -10.00  26.00   0.50    0.50    --    0.00 -82.00-180.00   72
  6  \w    -32.00  13.00   0.50    0.50    --    0.00 -82.00  90.00   90
  7  \w      8.00  34.00   0.50    2.00    --   95.20 -82.00  30.00   52
  8  \w      7.00  34.00   0.50    2.00    --   95.20 -82.00  90.00   54
  9  \w      7.00 106.00   0.50    2.00    --   95.20 -61.00  90.00  198
 10  \w     50.00 126.00   0.50    2.00    --   95.20 -82.00 -60.00  152
 11  \w     62.00 114.00   0.50    2.00    --   95.20 -45.00  30.00  104
 12  \w     39.00 115.00   0.50    2.00    --   95.20 -82.00  90.00  152
 13  \w     24.00  95.00   0.50    2.00    --   95.20 -61.00-150.00  142
 14  \w     73.00 177.00   0.50    2.00    --   95.20  15.00  30.00  208
 15  \w    128.00 184.00   0.50    2.00    --   95.20  45.00  90.00  112
 16  \w     46.00 105.00   0.50    2.00    --   95.20 -61.00 -60.00  118
 17  \w     10.00  35.00   0.50    2.00    --   95.20 -61.00 -60.00   50
 18  \w    151.00 177.00   0.50    2.00    --   95.20  15.00 120.00   52
 19  \w     92.00 128.00   0.50    2.00    --   95.20  15.00 120.00   72
 20  \w      8.00  40.00   0.50    2.00    --   95.20 -82.00 -60.00   64
 21  \w     26.00 122.00   0.50    2.00    --   95.20 -82.00-150.00  192
 22  \w      7.00  45.00   0.50    2.00    --   95.20 -45.00  30.00   76
 23  \w     76.00 115.00   0.50    2.00    --   95.20  45.00  90.00   78
 24  \w     81.00 106.00   0.50    2.00    --   95.20 -82.00   0.00   50
 25  \w     99.00 126.00   0.50    2.00    --   95.20 -82.00-180.00   54
 26  \w     92.00 119.00   0.50    2.00    --   95.20 -15.00 120.00   54
 27  \w     79.00 104.00   0.50    2.00    --   95.20 -82.00 120.00   50
 28  \w     11.00  79.00   0.50    2.00    --   95.20 -15.00 120.00  136
;
_diffrn_measurement_device 'four-circle diffractometer'
_diffrn_measurement_device_type 'XtaLAB AFC12 (RINC): Kappa single'
_diffrn_measurement_method '\w scans'
_diffrn_orient_matrix_type 'CrysAlisPro convention (1999,Acta A55,543-557)'
_diffrn_orient_matrix_UB_11 0.0631286000
_diffrn_orient_matrix_UB_12 0.0358917000
_diffrn_orient_matrix_UB_13 -0.0067089000
_diffrn_orient_matrix_UB_21 0.0113563000
_diffrn_orient_matrix_UB_22 -0.1868962000
_diffrn_orient_matrix_UB_23 -0.0096704000
_diffrn_orient_matrix_UB_31 -0.0121552000
_diffrn_orient_matrix_UB_32 0.0120382000
_diffrn_orient_matrix_UB_33 -0.1304265000
_diffrn_radiation_monochromator graphite
_diffrn_radiation_probe x-ray
_diffrn_radiation_type 'Cu K\a'
_diffrn_radiation_wavelength 1.54184
_diffrn_reflns_av_R_equivalents 0.0673
_diffrn_reflns_av_unetI/netI 0.0611
_diffrn_reflns_Laue_measured_fraction_full 0.998
_diffrn_reflns_Laue_measured_fraction_max 0.974
_diffrn_reflns_limit_h_max 29
_diffrn_reflns_limit_h_min -29
_diffrn_reflns_limit_k_max 10
_diffrn_reflns_limit_k_min -9
_diffrn_reflns_limit_l_max 12
_diffrn_reflns_limit_l_min -14
_diffrn_reflns_number 22343
_diffrn_reflns_point_group_measured_fraction_full 0.757
_diffrn_reflns_point_group_measured_fraction_max 0.726
_diffrn_reflns_theta_full 67.684
_diffrn_reflns_theta_max 74.290
_diffrn_reflns_theta_min 3.744
_diffrn_source 'fine-focus sealed X-ray tube'
_diffrn_source_type 'Enhance (Cu) X-ray Source'
_exptl_absorpt_coefficient_mu 0.502
_exptl_absorpt_correction_T_max 1.00000
_exptl_absorpt_correction_T_min 0.70623
_exptl_absorpt_correction_type multi-scan
_exptl_absorpt_process_details
;
CrysAlisPro 1.171.39.28b (Rigaku Oxford Diffraction, 2015)
Empirical absorption correction using spherical harmonics,
 implemented in SCALE3 ABSPACK scaling algorithm.
;
_exptl_crystal_colour 'clear colourless'
_exptl_crystal_colour_lustre clear
_exptl_crystal_colour_primary colourless
_exptl_crystal_density_diffrn 1.095
_exptl_crystal_description plate
_exptl_crystal_F_000 784
_exptl_crystal_size_max 0.35
_exptl_crystal_size_mid 0.15
_exptl_crystal_size_min 0.05
_refine_diff_density_max 0.654
_refine_diff_density_min -0.368
_refine_diff_density_rms 0.099
_refine_ls_abs_structure_details
;
 Flack x determined using 1465 quotients [(I+)-(I-)]/[(I+)+(I-)]
 (Parsons, Flack and Wagner, Acta Cryst. B69 (2013) 249-259).
;
_refine_ls_abs_structure_Flack 0.5(5)
_refine_ls_extinction_method none
_refine_ls_goodness_of_fit_ref 1.136
_refine_ls_hydrogen_treatment constr
_refine_ls_matrix_type full
_refine_ls_number_parameters 524
_refine_ls_number_reflns 6684
_refine_ls_number_restraints 1
_refine_ls_restrained_S_all 1.135
_refine_ls_R_factor_all 0.1129
_refine_ls_R_factor_gt 0.1021
_refine_ls_shift/su_max 0.000
_refine_ls_shift/su_mean 0.000
_refine_ls_structure_factor_coef Fsqd
_refine_ls_weighting_details 'w=1/[\s^2^(Fo^2^)+(0.2000P)^2^] where P=(Fo^2^+2Fc^2^)/3'
_refine_ls_weighting_scheme calc
_refine_ls_wR_factor_gt 0.2610
_refine_ls_wR_factor_ref 0.2746
_reflns_Friedel_coverage 0.489
_reflns_Friedel_fraction_full 0.516
_reflns_Friedel_fraction_max 0.477
_reflns_number_gt 5352
_reflns_number_total 6684
_reflns_threshold_expression 'I > 2\s(I)'
_cod_data_source_file d5ra00376h2.cif
_cod_data_source_block 20220711_1
_cod_original_cell_volume 2260.02(12)
_cod_original_formula_sum 'C11.20 H8 O0.40'
_cod_database_code 7250123
_shelx_shelxl_version_number 2018/3
_shelx_space_group_comment
;
The symmetry employed for this shelxl refinement is uniquely defined
by the following loop, which should always be used as a source of
symmetry information in preference to the above space-group names.
They are only intended as comments.
;
_shelx_estimated_absorpt_t_max 0.975
_shelx_estimated_absorpt_t_min 0.844
_olex2_refinement_description
;
1. Fixed Uiso
 At 1.2 times of:
  All C(H) groups
 At 1.5 times of:
  All O(H) groups
2. Others
 Fixed X: C23A(0.3845)
3.a Ternary CH refined with riding coordinates:
 C5(H5), C12(H12), C19(H19), C26(H26), C4A(H4A), C11A(H11A), C18A(H18A),
 C25A(H25A)
3.b Aromatic/amide H refined with riding coordinates:
 C2(H2), C3(H3), C7(H7), C8(H8), C9(H9), C10(H10), C14(H14), C15(H15),
 C16(H16), C17(H17), C21(H21), C22(H22), C23(H23), C24(H24), C28(H28), C2A(H2A),
  C6A(H6A), C7A(H7A), C8A(H8A), C9A(H9A), C13A(H13A), C14A(H14A), C15A(H15A),
 C16A(H16A), C20A(H20A), C21A(H21A), C22A(H22A), C23A(H23A), C27A(H27A),
 C28A(H28A)
3.c Idealised tetrahedral OH refined as rotating group:
 O1(H1), O1A(H1A)
;
_smtbx_masks_special_details
;
A solvent mask was calculated and 155 electrons were 
found in a volume of 482\%A^3^ in 1 void per unit cell. 
This is consistent with the presence of 
0.4[C4H4O] per Asymmetric Unit 
which account for 144 electrons 
per unit cell.
;
_smtbx_masks_void_probe_radius 1.2
_smtbx_masks_void_truncation_radius 1.2
_olex2_submission_special_instructions 'No special instructions were received'
_oxdiff_exptl_absorpt_empirical_details
;
Empirical correction (ABSPACK) includes:
- Absorption correction using spherical harmonics
- Frame scaling
;
_oxdiff_exptl_absorpt_empirical_full_max 2.071
_oxdiff_exptl_absorpt_empirical_full_min 0.510

loop_
_space_group_symop_operation_xyz
'x, y, z'
'x, -y, z+1/2'

loop_
_atom_site_label
_atom_site_type_symbol
_atom_site_fract_x
_atom_site_fract_y
_atom_site_fract_z
_atom_site_U_iso_or_equiv
_atom_site_adp_type
_atom_site_occupancy
_atom_site_site_symmetry_order
_atom_site_calc_flag
_atom_site_refinement_flags_posn
_atom_site_refinement_flags_adp
_atom_site_refinement_flags_occupancy
_atom_site_disorder_assembly
_atom_site_disorder_group
O1 O 0.8683(6) 1.535(2) 0.4324(13) 0.181(6) Uani 1 1 d . . . . .
H1 H 0.890511 1.496319 0.484034 0.271 Uiso 1 1 calc R U . . .
C1 C 0.8197(3) 1.4619(8) 0.4302(7) 0.0520(16) Uani 1 1 d . . . . .
C2 C 0.8015(4) 1.3438(9) 0.3475(6) 0.0571(18) Uani 1 1 d . . . . .
H2 H 0.823707 1.319524 0.290247 0.068 Uiso 1 1 calc R U . . .
C3 C 0.7505(4) 1.2633(7) 0.3508(5) 0.0476(15) Uani 1 1 d . . . . .
H3 H 0.738001 1.186552 0.294756 0.057 Uiso 1 1 calc R U . . .
C4 C 0.7175(4) 1.2972(7) 0.4387(5) 0.0467(15) Uani 1 1 d . . . . .
C5 C 0.6606(3) 1.2153(6) 0.4474(5) 0.0436(14) Uani 1 1 d . . . . .
H5 H 0.646192 1.168696 0.373069 0.052 Uiso 1 1 calc R U . . .
C6 C 0.6183(3) 1.3435(6) 0.4801(5) 0.0428(15) Uani 1 1 d . . . . .
C7 C 0.5643(3) 1.3538(6) 0.4343(5) 0.0398(13) Uani 1 1 d . . . . .
H7 H 0.550672 1.280380 0.376876 0.048 Uiso 1 1 calc R U . . .
C8 C 0.5271(3) 1.4741(8) 0.4712(6) 0.0480(15) Uani 1 1 d . . . . .
H8 H 0.489745 1.480932 0.437613 0.058 Uiso 1 1 calc R U . . .
C9 C 0.5477(3) 1.5825(7) 0.5591(6) 0.0445(14) Uani 1 1 d . . . . .
H9 H 0.523811 1.659453 0.586913 0.053 Uiso 1 1 calc R U . . .
C10 C 0.6035(3) 1.5730(6) 0.6031(5) 0.0415(14) Uani 1 1 d . . . . .
H10 H 0.617692 1.649565 0.657933 0.050 Uiso 1 1 calc R U . . .
C11 C 0.6395(3) 1.4538(7) 0.5690(5) 0.0434(14) Uani 1 1 d . . . . .
C12 C 0.7006(3) 1.4363(7) 0.6171(5) 0.0411(13) Uani 1 1 d . . . . .
H12 H 0.712659 1.539639 0.656104 0.049 Uiso 1 1 calc R U . . .
C13 C 0.7363(3) 1.4105(6) 0.5219(5) 0.0425(14) Uani 1 1 d . . . . .
C14 C 0.7866(3) 1.4909(7) 0.5200(5) 0.0414(13) Uani 1 1 d . . . . .
H14 H 0.799291 1.564894 0.577795 0.050 Uiso 1 1 calc R U . . .
C15 C 0.8425(4) 1.0309(9) 0.6888(8) 0.0628(19) Uani 1 1 d . . . . .
H15 H 0.880083 1.026598 0.721269 0.075 Uiso 1 1 calc R U . . .
C16 C 0.8236(4) 0.9243(10) 0.6056(8) 0.067(2) Uani 1 1 d . . . . .
H16 H 0.847940 0.844947 0.581774 0.080 Uiso 1 1 calc R U . . .
C17 C 0.7668(4) 0.9327(7) 0.5542(6) 0.0528(17) Uani 1 1 d . . . . .
H17 H 0.754074 0.861568 0.494761 0.063 Uiso 1 1 calc R U . . .
C18 C 0.7303(3) 1.0458(7) 0.5922(5) 0.0431(14) Uani 1 1 d . . . . .
C19 C 0.6690(3) 1.0647(7) 0.5407(5) 0.0425(14) Uani 1 1 d . . . . .
H19 H 0.657127 0.961155 0.501672 0.051 Uiso 1 1 calc R U . . .
C20 C 0.6326(3) 1.0909(7) 0.6363(5) 0.0431(14) Uani 1 1 d . . . . .
C21 C 0.5808(3) 1.0135(6) 0.6406(4) 0.0349(12) Uani 1 1 d . . . . .
H21 H 0.567756 0.937194 0.584650 0.042 Uiso 1 1 calc R U . . .
C22 C 0.5481(3) 1.0480(7) 0.7271(5) 0.0452(14) Uani 1 1 d . . . . .
H22 H 0.513455 0.995125 0.728429 0.054 Uiso 1 1 calc R U . . .
C23 C 0.5668(3) 1.1604(6) 0.8112(6) 0.0474(15) Uani 1 1 d . . . . .
H23 H 0.544898 1.184255 0.868980 0.057 Uiso 1 1 calc R U . . .
C24 C 0.6205(3) 1.2400(7) 0.8080(5) 0.0414(13) Uani 1 1 d . . . . .
H24 H 0.633413 1.316218 0.864117 0.050 Uiso 1 1 calc R U . . .
C25 C 0.6531(3) 1.2050(6) 0.7233(4) 0.0366(12) Uani 1 1 d . . . . .
C26 C 0.7083(3) 1.2882(7) 0.7090(4) 0.0388(13) Uani 1 1 d . . . . .
H26 H 0.723630 1.335672 0.782477 0.047 Uiso 1 1 calc R U . . .
C27 C 0.7499(4) 1.1593(6) 0.6772(5) 0.0471(16) Uani 1 1 d . . . . .
C28 C 0.8053(3) 1.1501(8) 0.7273(7) 0.0537(16) Uani 1 1 d . . . . .
H28 H 0.818342 1.221910 0.786131 0.064 Uiso 1 1 calc R U . . .
O1A O 0.0965(8) 2.034(2) 0.2405(12) 0.201(7) Uani 1 1 d . . . . .
H1A H 0.091905 2.098307 0.292010 0.301 Uiso 1 1 calc R U . . .
C1A C 0.1469(4) 1.9570(9) 0.2645(6) 0.0518(16) Uani 1 1 d . . . . .
C2A C 0.1786(3) 1.9917(7) 0.3694(5) 0.0387(12) Uani 1 1 d . . . . .
H2A H 0.165636 2.066978 0.419558 0.046 Uiso 1 1 calc R U . . .
C3A C 0.2308(3) 1.9094(6) 0.3968(5) 0.0432(14) Uani 1 1 d . . . . .
C4A C 0.2664(3) 1.9355(6) 0.5105(5) 0.0384(13) Uani 1 1 d . . . . .
H4A H 0.254355 2.039389 0.542837 0.046 Uiso 1 1 calc R U . . .
C5A C 0.3271(3) 1.9548(6) 0.4900(5) 0.0410(14) Uani 1 1 d . . . . .
C6A C 0.3638(3) 2.0724(6) 0.5460(5) 0.0437(15) Uani 1 1 d . . . . .
H6A H 0.350221 2.145855 0.596621 0.052 Uiso 1 1 calc R U . . .
C7A C 0.4194(3) 2.0811(7) 0.5274(6) 0.0443(14) Uani 1 1 d . . . . .
H7A H 0.443872 2.155735 0.568020 0.053 Uiso 1 1 calc R U . . .
C8A C 0.4388(3) 1.9766(8) 0.4468(5) 0.0439(14) Uani 1 1 d . . . . .
H8A H 0.475500 1.988154 0.428534 0.053 Uiso 1 1 calc R U . . .
C9A C 0.4033(3) 1.8544(6) 0.3933(5) 0.0403(13) Uani 1 1 d . . . . .
H9A H 0.417080 1.781093 0.342836 0.048 Uiso 1 1 calc R U . . .
C10A C 0.3483(3) 1.8424(6) 0.4151(5) 0.0443(15) Uani 1 1 d . . . . .
C11A C 0.3064(3) 1.7146(6) 0.3610(5) 0.0429(15) Uani 1 1 d . . . . .
H11A H 0.321305 1.667205 0.294631 0.052 Uiso 1 1 calc R U . . .
C12A C 0.2513(3) 1.7973(7) 0.3223(5) 0.0476(15) Uani 1 1 d . . . . .
C13A C 0.2181(3) 1.7647(7) 0.2190(5) 0.0444(14) Uani 1 1 d . . . . .
H13A H 0.230834 1.688757 0.168904 0.053 Uiso 1 1 calc R U . . .
C14A C 0.1666(4) 1.8430(8) 0.1895(6) 0.0552(17) Uani 1 1 d . . . . .
H14A H 0.145189 1.819989 0.120221 0.066 Uiso 1 1 calc R U . . .
C15A C 0.1238(4) 1.5316(10) 0.5083(8) 0.065(2) Uani 1 1 d . . . . .
H15A H 0.085730 1.529335 0.519011 0.078 Uiso 1 1 calc R U . . .
C16A C 0.1619(4) 1.6479(7) 0.5679(6) 0.0534(17) Uani 1 1 d . . . . .
H16A H 0.148979 1.717761 0.621501 0.064 Uiso 1 1 calc R U . . .
C17A C 0.2171(3) 1.6579(6) 0.5470(5) 0.0440(14) Uani 1 1 d . . . . .
C18A C 0.2578(3) 1.7891(7) 0.5988(5) 0.0398(13) Uani 1 1 d . . . . .
H18A H 0.242677 1.836764 0.664882 0.048 Uiso 1 1 calc R U . . .
C19A C 0.3145(3) 1.7035(7) 0.6398(5) 0.0387(13) Uani 1 1 d . . . . .
C20A C 0.3472(3) 1.7384(7) 0.7396(5) 0.0463(15) Uani 1 1 d . . . . .
H20A H 0.334379 1.815161 0.789076 0.056 Uiso 1 1 calc R U . . .
C21A C 0.3995(4) 1.6619(7) 0.7693(6) 0.0530(17) Uani 1 1 d . . . . .
H21A H 0.421349 1.685696 0.837935 0.064 Uiso 1 1 calc R U . . .
C22A C 0.4177(4) 1.5502(7) 0.6940(6) 0.0486(16) Uani 1 1 d . . . . .
H22A H 0.452652 1.498977 0.711503 0.058 Uiso 1 1 calc R U . . .
C23A C 0.384500 1.5125(6) 0.5921(5) 0.0362(12) Uani 1 1 d . . . . .
H23A H 0.396723 1.433564 0.543396 0.043 Uiso 1 1 calc R U . . .
C24A C 0.3339(3) 1.5918(7) 0.5636(5) 0.0428(14) Uani 1 1 d . . . . .
C25A C 0.2978(4) 1.5664(6) 0.4499(5) 0.0473(16) Uani 1 1 d . . . . .
H25A H 0.309380 1.462316 0.417044 0.057 Uiso 1 1 calc R U . . .
C26A C 0.2376(4) 1.5500(7) 0.4710(5) 0.0467(15) Uani 1 1 d . . . . .
C27A C 0.2011(4) 1.4309(7) 0.4150(6) 0.0513(18) Uani 1 1 d . . . . .
H27A H 0.214155 1.356370 0.364347 0.062 Uiso 1 1 calc R U . . .
C28A C 0.1442(4) 1.4272(9) 0.4376(8) 0.065(2) Uani 1 1 d . . . . .
H28A H 0.120070 1.347975 0.401157 0.079 Uiso 1 1 calc R U . . .

loop_
_atom_site_aniso_label
_atom_site_aniso_U_11
_atom_site_aniso_U_22
_atom_site_aniso_U_33
_atom_site_aniso_U_23
_atom_site_aniso_U_13
_atom_site_aniso_U_12
O1 0.177(11) 0.229(14) 0.131(11) 0.063(10) -0.004(9) -0.052(11)
C1 0.057(4) 0.048(3) 0.051(4) 0.007(3) 0.003(3) -0.008(3)
C2 0.077(5) 0.064(4) 0.032(3) 0.003(3) 0.014(3) 0.016(4)
C3 0.088(5) 0.026(2) 0.030(3) 0.005(2) 0.010(3) 0.006(3)
C4 0.081(5) 0.028(3) 0.031(3) 0.003(2) 0.010(3) 0.005(3)
C5 0.082(4) 0.021(2) 0.027(3) -0.0071(19) 0.005(3) -0.009(3)
C6 0.085(5) 0.018(2) 0.023(3) -0.0001(18) -0.002(3) -0.006(2)
C7 0.067(4) 0.023(2) 0.030(3) 0.0006(19) 0.004(2) -0.010(2)
C8 0.057(4) 0.043(3) 0.042(3) 0.009(3) -0.003(3) -0.012(3)
C9 0.066(4) 0.024(2) 0.044(3) 0.006(2) 0.012(3) 0.002(2)
C10 0.073(4) 0.017(2) 0.034(3) -0.0077(19) 0.004(3) -0.007(2)
C11 0.079(4) 0.028(3) 0.022(3) -0.001(2) 0.002(3) -0.001(3)
C12 0.068(4) 0.026(2) 0.027(3) 0.0024(19) -0.004(3) 0.000(2)
C13 0.076(4) 0.023(2) 0.027(3) 0.0043(19) 0.000(3) 0.004(2)
C14 0.050(3) 0.034(3) 0.040(3) 0.003(2) 0.007(3) -0.002(2)
C15 0.072(5) 0.055(4) 0.061(5) -0.006(4) 0.005(4) 0.008(4)
C16 0.078(5) 0.051(4) 0.073(5) 0.004(4) 0.017(4) 0.004(4)
C17 0.085(5) 0.036(3) 0.039(4) 0.005(2) 0.014(3) 0.007(3)
C18 0.069(4) 0.027(3) 0.033(3) 0.003(2) 0.003(3) -0.005(2)
C19 0.078(4) 0.024(2) 0.025(3) -0.0072(19) 0.005(3) -0.004(2)
C20 0.076(4) 0.028(3) 0.024(3) -0.004(2) 0.003(3) -0.001(3)
C21 0.052(3) 0.030(2) 0.021(2) -0.0005(19) -0.002(2) 0.000(2)
C22 0.069(4) 0.031(3) 0.035(3) 0.009(2) 0.002(3) 0.003(3)
C23 0.077(4) 0.023(2) 0.040(3) 0.003(2) -0.002(3) -0.005(2)
C24 0.068(4) 0.035(3) 0.021(3) -0.002(2) 0.002(2) 0.000(3)
C25 0.066(4) 0.022(2) 0.020(2) -0.0012(18) -0.002(2) 0.000(2)
C26 0.062(4) 0.031(3) 0.021(2) 0.003(2) -0.004(2) 0.003(2)
C27 0.087(5) 0.025(3) 0.030(3) 0.002(2) 0.005(3) -0.001(3)
C28 0.060(4) 0.045(3) 0.055(4) -0.001(3) 0.003(3) 0.000(3)
O1A 0.30(2) 0.193(14) 0.114(10) 0.020(9) 0.064(12) 0.020(13)
C1A 0.064(4) 0.047(3) 0.045(4) 0.002(3) 0.011(3) 0.006(3)
C2A 0.041(3) 0.037(3) 0.040(3) 0.010(2) 0.010(2) 0.003(2)
C3A 0.081(4) 0.023(2) 0.028(3) 0.004(2) 0.015(3) 0.003(2)
C4A 0.062(4) 0.028(2) 0.029(3) 0.002(2) 0.021(3) 0.002(2)
C5A 0.080(4) 0.022(2) 0.024(3) 0.0032(19) 0.017(3) 0.012(2)
C6A 0.085(5) 0.020(2) 0.027(3) -0.0020(19) 0.013(3) 0.005(2)
C7A 0.067(4) 0.024(2) 0.042(3) -0.001(2) 0.007(3) 0.006(2)
C8A 0.050(3) 0.045(3) 0.040(3) 0.012(2) 0.015(3) 0.003(3)
C9A 0.062(4) 0.030(2) 0.031(3) 0.002(2) 0.014(3) 0.010(2)
C10A 0.086(5) 0.022(2) 0.029(3) 0.0059(19) 0.026(3) 0.012(3)
C11A 0.083(5) 0.025(2) 0.024(3) -0.002(2) 0.016(3) 0.005(3)
C12A 0.080(5) 0.025(2) 0.039(3) -0.004(2) 0.012(3) -0.002(3)
C13A 0.069(4) 0.036(3) 0.031(3) 0.002(2) 0.015(3) -0.005(3)
C14A 0.086(5) 0.042(3) 0.039(4) 0.009(3) 0.015(3) -0.004(3)
C15A 0.067(5) 0.059(4) 0.070(5) 0.012(4) 0.016(4) -0.003(4)
C16A 0.080(5) 0.029(3) 0.056(4) 0.002(2) 0.025(4) -0.002(3)
C17A 0.076(4) 0.027(3) 0.030(3) 0.005(2) 0.012(3) 0.002(3)
C18A 0.061(4) 0.029(2) 0.034(3) 0.003(2) 0.024(3) 0.006(2)
C19A 0.062(4) 0.032(2) 0.026(3) 0.002(2) 0.020(2) 0.002(2)
C20A 0.081(5) 0.030(3) 0.031(3) 0.000(2) 0.018(3) 0.003(3)
C21A 0.086(5) 0.038(3) 0.038(3) 0.001(2) 0.018(3) -0.001(3)
C22A 0.077(5) 0.031(3) 0.040(3) 0.012(2) 0.018(3) -0.005(3)
C23A 0.054(3) 0.026(2) 0.032(3) -0.0006(19) 0.018(2) 0.005(2)
C24A 0.067(4) 0.034(3) 0.033(3) 0.005(2) 0.029(3) 0.001(2)
C25A 0.095(5) 0.019(2) 0.032(3) -0.003(2) 0.026(3) 0.003(3)
C26A 0.080(5) 0.032(3) 0.032(3) 0.004(2) 0.020(3) -0.010(3)
C27A 0.090(5) 0.023(3) 0.044(4) -0.001(2) 0.020(3) -0.011(3)
C28A 0.088(6) 0.043(4) 0.065(5) 0.007(3) 0.008(4) -0.008(4)

loop_
_atom_type_symbol
_atom_type_description
_atom_type_scat_dispersion_real
_atom_type_scat_dispersion_imag
_atom_type_scat_source
C C 0.0181 0.0091 'International Tables Vol C Tables 4.2.6.8 and 6.1.1.4'
H H 0.0000 0.0000 'International Tables Vol C Tables 4.2.6.8 and 6.1.1.4'
O O 0.0492 0.0322 'International Tables Vol C Tables 4.2.6.8 and 6.1.1.4'

loop_
_geom_angle_atom_site_label_1
_geom_angle_atom_site_label_2
_geom_angle_atom_site_label_3
_geom_angle
_geom_angle_site_symmetry_1
_geom_angle_site_symmetry_3
_geom_angle_publ_flag
C1 O1 H1 109.5 . . ?
O1 C1 C2 121.6(11) . . ?
O1 C1 C14 119.1(10) . . ?
C2 C1 C14 119.1(7) . . ?
C1 C2 H2 120.0 . . ?
C3 C2 C1 119.9(7) . . ?
C3 C2 H2 120.0 . . ?
C2 C3 H3 119.9 . . ?
C2 C3 C4 120.1(6) . . ?
C4 C3 H3 119.9 . . ?
C3 C4 C5 123.3(5) . . ?
C13 C4 C3 119.8(6) . . ?
C13 C4 C5 116.9(5) . . ?
C4 C5 H5 108.7 . . ?
C4 C5 C6 110.0(4) . . ?
C4 C5 C19 109.4(5) . . ?
C6 C5 H5 108.7 . . ?
C6 C5 C19 111.3(5) . . ?
C19 C5 H5 108.7 . . ?
C7 C6 C5 124.8(5) . . ?
C7 C6 C11 119.9(6) . . ?
C11 C6 C5 115.3(6) . . ?
C6 C7 H7 119.3 . . ?
C6 C7 C8 121.5(5) . . ?
C8 C7 H7 119.3 . . ?
C7 C8 H8 120.6 . . ?
C9 C8 C7 118.9(6) . . ?
C9 C8 H8 120.6 . . ?
C8 C9 H9 120.6 . . ?
C10 C9 C8 118.8(6) . . ?
C10 C9 H9 120.6 . . ?
C9 C10 H10 118.8 . . ?
C9 C10 C11 122.3(5) . . ?
C11 C10 H10 118.8 . . ?
C6 C11 C12 117.4(6) . . ?
C10 C11 C6 118.4(6) . . ?
C10 C11 C12 124.1(5) . . ?
C11 C12 H12 108.2 . . ?
C11 C12 C13 109.7(5) . . ?
C11 C12 C26 110.5(5) . . ?
C13 C12 H12 108.2 . . ?
C13 C12 C26 112.0(5) . . ?
C26 C12 H12 108.2 . . ?
C4 C13 C12 117.7(6) . . ?
C14 C13 C4 120.8(6) . . ?
C14 C13 C12 121.5(5) . . ?
C1 C14 H14 119.9 . . ?
C13 C14 C1 120.2(6) . . ?
C13 C14 H14 119.9 . . ?
C16 C15 H15 119.8 . . ?
C16 C15 C28 120.4(8) . . ?
C28 C15 H15 119.8 . . ?
C15 C16 H16 120.0 . . ?
C15 C16 C17 120.0(8) . . ?
C17 C16 H16 120.0 . . ?
C16 C17 H17 120.0 . . ?
C18 C17 C16 120.0(7) . . ?
C18 C17 H17 120.0 . . ?
C17 C18 C19 123.3(6) . . ?
C17 C18 C27 120.3(7) . . ?
C27 C18 C19 116.2(6) . . ?
C5 C19 H19 108.1 . . ?
C18 C19 C5 112.2(5) . . ?
C18 C19 H19 108.1 . . ?
C18 C19 C20 108.8(5) . . ?
C20 C19 C5 111.3(5) . . ?
C20 C19 H19 108.1 . . ?
C21 C20 C19 123.6(5) . . ?
C21 C20 C25 119.4(6) . . ?
C25 C20 C19 116.9(6) . . ?
C20 C21 H21 119.4 . . ?
C20 C21 C22 121.1(5) . . ?
C22 C21 H21 119.4 . . ?
C21 C22 H22 119.8 . . ?
C23 C22 C21 120.3(6) . . ?
C23 C22 H22 119.8 . . ?
C22 C23 H23 120.5 . . ?
C22 C23 C24 119.0(6) . . ?
C24 C23 H23 120.5 . . ?
C23 C24 H24 119.6 . . ?
C25 C24 C23 120.8(5) . . ?
C25 C24 H24 119.6 . . ?
C20 C25 C26 115.7(5) . . ?
C24 C25 C20 119.3(6) . . ?
C24 C25 C26 124.8(5) . . ?
C12 C26 H26 108.0 . . ?
C25 C26 C12 112.3(4) . . ?
C25 C26 H26 108.0 . . ?
C25 C26 C27 109.1(5) . . ?
C27 C26 C12 111.5(5) . . ?
C27 C26 H26 108.0 . . ?
C18 C27 C26 117.4(6) . . ?
C28 C27 C18 119.3(6) . . ?
C28 C27 C26 123.2(6) . . ?
C15 C28 H28 120.1 . . ?
C27 C28 C15 119.9(7) . . ?
C27 C28 H28 120.1 . . ?
C1A O1A H1A 109.5 . . ?
O1A C1A C2A 117.5(9) . . ?
O1A C1A C14A 121.8(9) . . ?
C14A C1A C2A 120.6(7) . . ?
C1A C2A H2A 120.9 . . ?
C1A C2A C3A 118.2(6) . . ?
C3A C2A H2A 120.9 . . ?
C2A C3A C4A 121.3(5) . . ?
C12A C3A C2A 121.7(6) . . ?
C12A C3A C4A 116.9(6) . . ?
C3A C4A H4A 108.0 . . ?
C3A C4A C18A 112.0(5) . . ?
C5A C4A C3A 108.3(5) . . ?
C5A C4A H4A 108.0 . . ?
C5A C4A C18A 112.5(5) . . ?
C18A C4A H4A 108.0 . . ?
C6A C5A C4A 123.4(5) . . ?
C6A C5A C10A 119.0(6) . . ?
C10A C5A C4A 117.5(6) . . ?
C5A C6A H6A 119.4 . . ?
C7A C6A C5A 121.2(5) . . ?
C7A C6A H6A 119.4 . . ?
C6A C7A H7A 120.4 . . ?
C6A C7A C8A 119.1(6) . . ?
C8A C7A H7A 120.4 . . ?
C7A C8A H8A 119.9 . . ?
C7A C8A C9A 120.3(6) . . ?
C9A C8A H8A 119.9 . . ?
C8A C9A H9A 119.9 . . ?
C10A C9A C8A 120.2(5) . . ?
C10A C9A H9A 119.9 . . ?
C5A C10A C11A 115.9(6) . . ?
C9A C10A C5A 120.0(6) . . ?
C9A C10A C11A 124.1(5) . . ?
C10A C11A H11A 108.6 . . ?
C10A C11A C25A 110.8(5) . . ?
C12A C11A C10A 109.3(4) . . ?
C12A C11A H11A 108.6 . . ?
C12A C11A C25A 110.8(5) . . ?
C25A C11A H11A 108.6 . . ?
C3A C12A C11A 117.3(5) . . ?
C3A C12A C13A 118.2(6) . . ?
C13A C12A C11A 124.4(6) . . ?
C12A C13A H13A 119.3 . . ?
C14A C13A C12A 121.5(6) . . ?
C14A C13A H13A 119.3 . . ?
C1A C14A H14A 120.2 . . ?
C13A C14A C1A 119.7(7) . . ?
C13A C14A H14A 120.2 . . ?
C16A C15A H15A 120.9 . . ?
C28A C15A H15A 120.9 . . ?
C28A C15A C16A 118.1(8) . . ?
C15A C16A H16A 119.5 . . ?
C17A C16A C15A 120.9(7) . . ?
C17A C16A H16A 119.5 . . ?
C16A C17A C18A 123.3(5) . . ?
C16A C17A C26A 120.2(6) . . ?
C26A C17A C18A 116.4(6) . . ?
C4A C18A H18A 108.6 . . ?
C17A C18A C4A 112.1(5) . . ?
C17A C18A H18A 108.6 . . ?
C17A C18A C19A 107.8(5) . . ?
C19A C18A C4A 111.0(5) . . ?
C19A C18A H18A 108.6 . . ?
C20A C19A C18A 124.4(5) . . ?
C20A C19A C24A 119.8(6) . . ?
C24A C19A C18A 115.7(5) . . ?
C19A C20A H20A 119.2 . . ?
C19A C20A C21A 121.6(6) . . ?
C21A C20A H20A 119.2 . . ?
C20A C21A H21A 121.0 . . ?
C22A C21A C20A 118.0(7) . . ?
C22A C21A H21A 121.0 . . ?
C21A C22A H22A 119.5 . . ?
C21A C22A C23A 121.1(7) . . ?
C23A C22A H22A 119.5 . . ?
C22A C23A H23A 120.0 . . ?
C24A C23A C22A 119.9(5) . . ?
C24A C23A H23A 120.0 . . ?
C19A C24A C25A 117.7(6) . . ?
C23A C24A C19A 119.6(6) . . ?
C23A C24A C25A 122.6(5) . . ?
C11A C25A H25A 108.2 . . ?
C24A C25A C11A 112.0(5) . . ?
C24A C25A H25A 108.2 . . ?
C26A C25A C11A 112.0(5) . . ?
C26A C25A C24A 108.2(5) . . ?
C26A C25A H25A 108.2 . . ?
C17A C26A C25A 118.4(6) . . ?
C17A C26A C27A 119.4(7) . . ?
C27A C26A C25A 122.2(6) . . ?
C26A C27A H27A 120.8 . . ?
C26A C27A C28A 118.4(7) . . ?
C28A C27A H27A 120.8 . . ?
C15A C28A C27A 122.8(8) . . ?
C15A C28A H28A 118.6 . . ?
C27A C28A H28A 118.6 . . ?

loop_
_geom_bond_atom_site_label_1
_geom_bond_atom_site_label_2
_geom_bond_distance
_geom_bond_site_symmetry_2
_geom_bond_publ_flag
O1 H1 0.8200 . ?
O1 C1 1.294(14) . ?
C1 C2 1.398(10) . ?
C1 C14 1.419(10) . ?
C2 H2 0.9300 . ?
C2 C3 1.382(10) . ?
C3 H3 0.9300 . ?
C3 C4 1.407(9) . ?
C4 C5 1.522(9) . ?
C4 C13 1.379(8) . ?
C5 H5 0.9800 . ?
C5 C6 1.527(9) . ?
C5 C19 1.640(8) . ?
C6 C7 1.334(9) . ?
C6 C11 1.423(7) . ?
C7 H7 0.9300 . ?
C7 C8 1.418(10) . ?
C8 H8 0.9300 . ?
C8 C9 1.402(9) . ?
C9 H9 0.9300 . ?
C9 C10 1.367(9) . ?
C10 H10 0.9300 . ?
C10 C11 1.383(9) . ?
C11 C12 1.502(9) . ?
C12 H12 0.9800 . ?
C12 C13 1.507(9) . ?
C12 C26 1.612(7) . ?
C13 C14 1.366(9) . ?
C14 H14 0.9300 . ?
C15 H15 0.9300 . ?
C15 C16 1.344(12) . ?
C15 C28 1.420(11) . ?
C16 H16 0.9300 . ?
C16 C17 1.415(11) . ?
C17 H17 0.9300 . ?
C17 C18 1.373(9) . ?
C18 C19 1.518(9) . ?
C18 C27 1.398(8) . ?
C19 H19 0.9800 . ?
C19 C20 1.524(9) . ?
C20 C21 1.388(9) . ?
C20 C25 1.424(7) . ?
C21 H21 0.9300 . ?
C21 C22 1.389(9) . ?
C22 H22 0.9300 . ?
C22 C23 1.380(9) . ?
C23 H23 0.9300 . ?
C23 C24 1.436(9) . ?
C24 H24 0.9300 . ?
C24 C25 1.371(8) . ?
C25 C26 1.505(8) . ?
C26 H26 0.9800 . ?
C26 C27 1.514(9) . ?
C27 C28 1.381(10) . ?
C28 H28 0.9300 . ?
O1A H1A 0.8200 . ?
O1A C1A 1.349(18) . ?
C1A C2A 1.400(10) . ?
C1A C14A 1.399(10) . ?
C2A H2A 0.9300 . ?
C2A C3A 1.410(9) . ?
C3A C4A 1.515(9) . ?
C3A C12A 1.395(8) . ?
C4A H4A 0.9800 . ?
C4A C5A 1.501(9) . ?
C4A C18A 1.609(7) . ?
C5A C6A 1.402(9) . ?
C5A C10A 1.405(7) . ?
C6A H6A 0.9300 . ?
C6A C7A 1.368(10) . ?
C7A H7A 0.9300 . ?
C7A C8A 1.396(9) . ?
C8A H8A 0.9300 . ?
C8A C9A 1.399(9) . ?
C9A H9A 0.9300 . ?
C9A C10A 1.368(9) . ?
C10A C11A 1.522(9) . ?
C11A H11A 0.9800 . ?
C11A C12A 1.492(9) . ?
C11A C25A 1.623(7) . ?
C12A C13A 1.398(9) . ?
C13A H13A 0.9300 . ?
C13A C14A 1.384(10) . ?
C14A H14A 0.9300 . ?
C15A H15A 0.9300 . ?
C15A C16A 1.430(11) . ?
C15A C28A 1.323(13) . ?
C16A H16A 0.9300 . ?
C16A C17A 1.368(10) . ?
C17A C18A 1.514(9) . ?
C17A C26A 1.385(8) . ?
C18A H18A 0.9800 . ?
C18A C19A 1.539(8) . ?
C19A C20A 1.363(9) . ?
C19A C24A 1.396(7) . ?
C20A H20A 0.9300 . ?
C20A C21A 1.394(10) . ?
C21A H21A 0.9300 . ?
C21A C22A 1.376(9) . ?
C22A H22A 0.9300 . ?
C22A C23A 1.393(9) . ?
C23A H23A 0.9300 . ?
C23A C24A 1.368(8) . ?
C24A C25A 1.520(9) . ?
C25A H25A 0.9800 . ?
C25A C26A 1.490(10) . ?
C26A C27A 1.406(9) . ?
C27A H27A 0.9300 . ?
C27A C28A 1.413(12) . ?
C28A H28A 0.9300 . ?

loop_
_geom_torsion_atom_site_label_1
_geom_torsion_atom_site_label_2
_geom_torsion_atom_site_label_3
_geom_torsion_atom_site_label_4
_geom_torsion
_geom_torsion_site_symmetry_1
_geom_torsion_site_symmetry_2
_geom_torsion_site_symmetry_3
_geom_torsion_site_symmetry_4
_geom_torsion_publ_flag
O1 C1 C2 C3 177.2(9) . . . . ?
O1 C1 C14 C13 -177.5(9) . . . . ?
C1 C2 C3 C4 -1.4(9) . . . . ?
C2 C1 C14 C13 -3.4(9) . . . . ?
C2 C3 C4 C5 179.2(6) . . . . ?
C2 C3 C4 C13 -0.3(9) . . . . ?
C3 C4 C5 C6 -137.3(6) . . . . ?
C3 C4 C5 C19 100.2(6) . . . . ?
C3 C4 C13 C12 -177.2(5) . . . . ?
C3 C4 C13 C14 0.1(8) . . . . ?
C4 C5 C6 C7 137.6(6) . . . . ?
C4 C5 C6 C11 -44.6(7) . . . . ?
C4 C5 C19 C18 -0.4(6) . . . . ?
C4 C5 C19 C20 121.7(5) . . . . ?
C4 C13 C14 C1 1.7(9) . . . . ?
C5 C4 C13 C12 3.3(7) . . . . ?
C5 C4 C13 C14 -179.4(5) . . . . ?
C5 C6 C7 C8 178.4(5) . . . . ?
C5 C6 C11 C10 -179.9(5) . . . . ?
C5 C6 C11 C12 2.1(7) . . . . ?
C5 C19 C20 C21 99.1(6) . . . . ?
C5 C19 C20 C25 -79.3(6) . . . . ?
C6 C5 C19 C18 -122.2(5) . . . . ?
C6 C5 C19 C20 0.0(7) . . . . ?
C6 C7 C8 C9 -1.0(9) . . . . ?
C6 C11 C12 C13 42.7(7) . . . . ?
C6 C11 C12 C26 -81.3(6) . . . . ?
C7 C6 C11 C10 -2.0(8) . . . . ?
C7 C6 C11 C12 -180.0(5) . . . . ?
C7 C8 C9 C10 2.6(9) . . . . ?
C8 C9 C10 C11 -4.1(9) . . . . ?
C9 C10 C11 C6 3.8(9) . . . . ?
C9 C10 C11 C12 -178.4(5) . . . . ?
C10 C11 C12 C13 -135.1(6) . . . . ?
C10 C11 C12 C26 100.9(6) . . . . ?
C11 C6 C7 C8 0.7(8) . . . . ?
C11 C12 C13 C4 -46.1(6) . . . . ?
C11 C12 C13 C14 136.6(5) . . . . ?
C11 C12 C26 C25 0.1(6) . . . . ?
C11 C12 C26 C27 122.9(6) . . . . ?
C12 C13 C14 C1 178.9(5) . . . . ?
C12 C26 C27 C18 -78.2(6) . . . . ?
C12 C26 C27 C28 101.3(7) . . . . ?
C13 C4 C5 C6 42.2(7) . . . . ?
C13 C4 C5 C19 -80.3(6) . . . . ?
C13 C12 C26 C25 -122.5(5) . . . . ?
C13 C12 C26 C27 0.2(7) . . . . ?
C14 C1 C2 C3 3.2(10) . . . . ?
C15 C16 C17 C18 -2.4(11) . . . . ?
C16 C15 C28 C27 -1.6(12) . . . . ?
C16 C17 C18 C19 179.1(6) . . . . ?
C16 C17 C18 C27 3.6(10) . . . . ?
C17 C18 C19 C5 -97.1(6) . . . . ?
C17 C18 C19 C20 139.2(6) . . . . ?
C17 C18 C27 C26 175.8(5) . . . . ?
C17 C18 C27 C28 -3.8(9) . . . . ?
C18 C19 C20 C21 -136.8(6) . . . . ?
C18 C19 C20 C25 44.8(7) . . . . ?
C18 C27 C28 C15 2.7(10) . . . . ?
C19 C5 C6 C7 -101.0(6) . . . . ?
C19 C5 C6 C11 76.8(6) . . . . ?
C19 C18 C27 C26 0.0(8) . . . . ?
C19 C18 C27 C28 -179.6(6) . . . . ?
C19 C20 C21 C22 -176.9(5) . . . . ?
C19 C20 C25 C24 176.5(5) . . . . ?
C19 C20 C25 C26 0.8(7) . . . . ?
C20 C21 C22 C23 -0.2(8) . . . . ?
C20 C25 C26 C12 78.0(6) . . . . ?
C20 C25 C26 C27 -46.0(6) . . . . ?
C21 C20 C25 C24 -1.9(8) . . . . ?
C21 C20 C25 C26 -177.5(5) . . . . ?
C21 C22 C23 C24 -0.4(8) . . . . ?
C22 C23 C24 C25 -0.2(8) . . . . ?
C23 C24 C25 C20 1.3(8) . . . . ?
C23 C24 C25 C26 176.6(5) . . . . ?
C24 C25 C26 C12 -97.4(6) . . . . ?
C24 C25 C26 C27 138.6(5) . . . . ?
C25 C20 C21 C22 1.3(8) . . . . ?
C25 C26 C27 C18 46.3(7) . . . . ?
C25 C26 C27 C28 -134.2(6) . . . . ?
C26 C12 C13 C4 77.0(6) . . . . ?
C26 C12 C13 C14 -100.2(6) . . . . ?
C26 C27 C28 C15 -176.8(6) . . . . ?
C27 C18 C19 C5 78.5(6) . . . . ?
C27 C18 C19 C20 -45.1(7) . . . . ?
C28 C15 C16 C17 1.3(13) . . . . ?
O1A C1A C2A C3A 178.5(10) . . . . ?
O1A C1A C14A C13A -178.7(10) . . . . ?
C1A C2A C3A C4A -177.7(5) . . . . ?
C1A C2A C3A C12A 0.7(9) . . . . ?
C2A C1A C14A C13A -0.5(10) . . . . ?
C2A C3A C4A C5A -136.3(5) . . . . ?
C2A C3A C4A C18A 99.0(6) . . . . ?
C2A C3A C12A C11A -178.7(5) . . . . ?
C2A C3A C12A C13A -1.4(9) . . . . ?
C3A C4A C5A C6A 138.1(5) . . . . ?
C3A C4A C5A C10A -45.4(6) . . . . ?
C3A C4A C18A C17A 1.1(7) . . . . ?
C3A C4A C18A C19A 121.8(5) . . . . ?
C3A C12A C13A C14A 1.2(9) . . . . ?
C4A C3A C12A C11A -0.3(8) . . . . ?
C4A C3A C12A C13A 177.0(5) . . . . ?
C4A C5A C6A C7A 177.5(5) . . . . ?
C4A C5A C10A C9A 180.0(5) . . . . ?
C4A C5A C10A C11A 1.2(7) . . . . ?
C4A C18A C19A C20A 97.8(6) . . . . ?
C4A C18A C19A C24A -77.6(6) . . . . ?
C5A C4A C18A C17A -121.2(5) . . . . ?
C5A C4A C18A C19A -0.5(6) . . . . ?
C5A C6A C7A C8A 3.4(8) . . . . ?
C5A C10A C11A C12A 44.1(6) . . . . ?
C5A C10A C11A C25A -78.3(6) . . . . ?
C6A C5A C10A C9A -3.4(8) . . . . ?
C6A C5A C10A C11A 177.8(5) . . . . ?
C6A C7A C8A C9A -5.8(9) . . . . ?
C7A C8A C9A C10A 3.6(8) . . . . ?
C8A C9A C10A C5A 1.1(8) . . . . ?
C8A C9A C10A C11A 179.7(5) . . . . ?
C9A C10A C11A C12A -134.6(6) . . . . ?
C9A C10A C11A C25A 103.0(6) . . . . ?
C10A C5A C6A C7A 1.2(8) . . . . ?
C10A C11A C12A C3A -44.6(7) . . . . ?
C10A C11A C12A C13A 138.2(6) . . . . ?
C10A C11A C25A C24A -0.4(7) . . . . ?
C10A C11A C25A C26A 121.3(6) . . . . ?
C11A C12A C13A C14A 178.3(6) . . . . ?
C11A C25A C26A C17A -80.3(6) . . . . ?
C11A C25A C26A C27A 98.7(6) . . . . ?
C12A C3A C4A C5A 45.3(6) . . . . ?
C12A C3A C4A C18A -79.4(7) . . . . ?
C12A C11A C25A C24A -121.9(6) . . . . ?
C12A C11A C25A C26A -0.2(6) . . . . ?
C12A C13A C14A C1A -0.3(9) . . . . ?
C14A C1A C2A C3A 0.3(9) . . . . ?
C15A C16A C17A C18A 173.9(6) . . . . ?
C15A C16A C17A C26A -2.8(10) . . . . ?
C16A C15A C28A C27A -2.8(12) . . . . ?
C16A C17A C18A C4A -101.6(6) . . . . ?
C16A C17A C18A C19A 135.9(6) . . . . ?
C16A C17A C26A C25A 179.3(6) . . . . ?
C16A C17A C26A C27A 0.3(9) . . . . ?
C17A C18A C19A C20A -139.0(6) . . . . ?
C17A C18A C19A C24A 45.6(6) . . . . ?
C17A C26A C27A C28A 0.8(9) . . . . ?
C18A C4A C5A C6A -97.5(6) . . . . ?
C18A C4A C5A C10A 78.9(6) . . . . ?
C18A C17A C26A C25A 2.4(8) . . . . ?
C18A C17A C26A C27A -176.6(5) . . . . ?
C18A C19A C20A C21A -176.9(5) . . . . ?
C18A C19A C24A C23A 178.7(5) . . . . ?
C18A C19A C24A C25A 0.0(7) . . . . ?
C19A C20A C21A C22A 0.6(9) . . . . ?
C19A C24A C25A C11A 79.3(7) . . . . ?
C19A C24A C25A C26A -44.6(7) . . . . ?
C20A C19A C24A C23A 3.0(8) . . . . ?
C20A C19A C24A C25A -175.7(5) . . . . ?
C20A C21A C22A C23A -1.0(9) . . . . ?
C21A C22A C23A C24A 2.5(8) . . . . ?
C22A C23A C24A C19A -3.4(8) . . . . ?
C22A C23A C24A C25A 175.2(5) . . . . ?
C23A C24A C25A C11A -99.4(6) . . . . ?
C23A C24A C25A C26A 136.7(5) . . . . ?
C24A C19A C20A C21A -1.6(9) . . . . ?
C24A C25A C26A C17A 43.6(7) . . . . ?
C24A C25A C26A C27A -137.4(6) . . . . ?
C25A C11A C12A C3A 77.7(6) . . . . ?
C25A C11A C12A C13A -99.4(7) . . . . ?
C25A C26A C27A C28A -178.1(6) . . . . ?
C26A C17A C18A C4A 75.2(6) . . . . ?
C26A C17A C18A C19A -47.3(6) . . . . ?
C26A C27A C28A C15A 0.5(11) . . . . ?
C28A C15A C16A C17A 4.0(11) . . . . ?

loop_
_smtbx_masks_void_nr
_smtbx_masks_void_average_x
_smtbx_masks_void_average_y
_smtbx_masks_void_average_z
_smtbx_masks_void_volume
_smtbx_masks_void_count_electrons
_smtbx_masks_void_content
1 -0.016 -0.515 -0.522 481.9 155.2 '4 C4H4O'
